data_4072132
loop_
_publ_author_name
'Klahn, Marcus'
'Arndt, Perdita'
'Spannenberg, Anke'
'Gans\"auer, Andreas'
'Rosenthal, Uwe'

_publ_section_title
;
 Menthyl-Substituted Group 4 Metallocene Dihalides
;
_journal_issue 22
_journal_name_full Organometallics
_journal_page_first 5846
_journal_paper_doi 10.1021/om800605x
_journal_volume 27
_journal_year 2008
_chemical_formula_sum 'C60 H92 Cl2 Ti2'
_chemical_formula_weight 980.04
_chemical_name_systematic
; 
 ? 
;
_space_group_IT_number 1
_symmetry_cell_setting triclinic
_symmetry_space_group_name_Hall 'P 1'
_symmetry_space_group_name_H-M 'P 1'
_atom_sites_solution_hydrogens geom
_atom_sites_solution_primary direct
_atom_sites_solution_secondary difmap
_audit_creation_method SHELXL-97
_cell_angle_alpha 83.696(5)
_cell_angle_beta 67.575(4)
_cell_angle_gamma 83.281(4)
_cell_formula_units_Z 1
_cell_length_a 11.0360(5)
_cell_length_b 11.7476(6)
_cell_length_c 11.8519(7)
_cell_measurement_reflns_used all
_cell_measurement_temperature 293(2)
_cell_volume 1407.05(13)
_computing_data_collection STOE-X-AREA
_computing_molecular_graphics XP
_computing_structure_refinement 'SHELXL-97 (Sheldrick, 1997)'
_computing_structure_solution 'SHELXS-97 (Sheldrick, 1990)'
_diffrn_ambient_temperature 293(2)
_diffrn_measured_fraction_theta_full 1.000
_diffrn_measured_fraction_theta_max 1.000
_diffrn_measurement_device_type 'STOE-IPDS II'
_diffrn_radiation_monochromator graphite
_diffrn_radiation_source 'fine-focus sealed tube'
_diffrn_radiation_type MoK\a
_diffrn_radiation_wavelength 0.71073
_diffrn_reflns_av_R_equivalents 0.0502
_diffrn_reflns_av_sigmaI/netI 0.1248
_diffrn_reflns_limit_h_max 13
_diffrn_reflns_limit_h_min -12
_diffrn_reflns_limit_k_max 14
_diffrn_reflns_limit_k_min -14
_diffrn_reflns_limit_l_max 14
_diffrn_reflns_limit_l_min -14
_diffrn_reflns_number 20186
_diffrn_reflns_theta_full 26.00
_diffrn_reflns_theta_max 26.00
_diffrn_reflns_theta_min 1.75
_exptl_absorpt_coefficient_mu 0.414
_exptl_absorpt_correction_T_max 0.9722
_exptl_absorpt_correction_T_min 0.8530
_exptl_absorpt_correction_type numerical
_exptl_crystal_colour green
_exptl_crystal_density_diffrn 1.157
_exptl_crystal_density_method 'not measured'
_exptl_crystal_description prism
_exptl_crystal_F_000 530
_exptl_crystal_size_max 0.30
_exptl_crystal_size_mid 0.15
_exptl_crystal_size_min 0.10
_refine_diff_density_max 0.356
_refine_diff_density_min -0.215
_refine_diff_density_rms 0.033
_refine_ls_abs_structure_details 'Flack H D (1983), Acta Cryst. A39, 876-881'
_refine_ls_abs_structure_Flack 0.00(3)
_refine_ls_extinction_method none
_refine_ls_goodness_of_fit_ref 0.709
_refine_ls_hydrogen_treatment constr
_refine_ls_matrix_type full
_refine_ls_number_parameters 573
_refine_ls_number_reflns 10583
_refine_ls_number_restraints 15
_refine_ls_restrained_S_all 0.709
_refine_ls_R_factor_all 0.0903
_refine_ls_R_factor_gt 0.0389
_refine_ls_shift/su_max 0.001
_refine_ls_shift/su_mean 0.000
_refine_ls_structure_factor_coef Fsqd
_refine_ls_weighting_details 'calc w=1/[\s^2^(Fo^2^)+(0.0074P)^2^+0.0000P] where P=(Fo^2^+2Fc^2^)/3'
_refine_ls_weighting_scheme calc
_refine_ls_wR_factor_gt 0.0492
_refine_ls_wR_factor_ref 0.0562
_reflns_number_gt 5713
_reflns_number_total 10583
_reflns_threshold_expression >2sigma(I)
_cod_data_source_file om800605x_si_001.cif
_cod_data_source_block ks552
_cod_original_sg_symbol_H-M P1
_cod_database_code 4072132

loop_
_symmetry_equiv_pos_as_xyz
'x, y, z'

loop_
_atom_site_label
_atom_site_type_symbol
_atom_site_fract_x
_atom_site_fract_y
_atom_site_fract_z
_atom_site_U_iso_or_equiv
_atom_site_adp_type
_atom_site_occupancy
_atom_site_symmetry_multiplicity
_atom_site_calc_flag
_atom_site_refinement_flags
_atom_site_disorder_assembly
_atom_site_disorder_group
C1 C -0.8091(4) -0.8668(4) 0.0341(4) 0.0428(12) Uani 1 1 d . . .
C2 C -0.9286(5) -0.8365(4) 0.1278(5) 0.0562(14) Uani 1 1 d . . .
H2 H -0.9383 -0.8211 0.2063 0.067 Uiso 1 1 calc R . .
C3 C -1.0302(5) -0.8329(5) 0.0855(5) 0.0668(17) Uani 1 1 d . . .
H3 H -1.1186 -0.8127 0.1296 0.080 Uiso 1 1 calc R . .
C4 C -0.9763(5) -0.8647(4) -0.0345(5) 0.0502(13) Uani 1 1 d . . .
H4 H -1.0225 -0.8720 -0.0842 0.060 Uiso 1 1 calc R . .
C5 C -0.8402(4) -0.8838(4) -0.0668(4) 0.0431(12) Uani 1 1 d . . .
H5 H -0.7801 -0.9043 -0.1428 0.052 Uiso 1 1 calc R . .
C6 C -1.0250(4) -0.5228(4) 0.0935(4) 0.0430(12) Uani 1 1 d . . .
C7 C -0.9318(5) -0.4784(5) -0.0181(5) 0.0592(15) Uani 1 1 d . . .
H7 H -0.9510 -0.4331 -0.0795 0.071 Uiso 1 1 calc R . .
C8 C -0.8054(6) -0.5151(6) -0.0195(7) 0.087(3) Uani 1 1 d . . .
H8 H -0.7263 -0.4964 -0.0810 0.105 Uiso 1 1 calc R . .
C9 C -0.8191(6) -0.5840(6) 0.0869(7) 0.088(3) Uani 1 1 d . . .
H9 H -0.7510 -0.6214 0.1083 0.106 Uiso 1 1 calc R . .
C10 C -0.9526(5) -0.5873(5) 0.1557(5) 0.0600(15) Uani 1 1 d . . .
H10 H -0.9884 -0.6266 0.2319 0.072 Uiso 1 1 calc R . .
C11 C -0.7125(5) -0.8077(4) -0.4635(4) 0.0396(12) Uani 1 1 d . . .
C12 C -0.7295(5) -0.7414(4) -0.5626(5) 0.0535(14) Uani 1 1 d . . .
H12 H -0.6625 -0.7150 -0.6330 0.064 Uiso 1 1 calc R . .
C13 C -0.8669(6) -0.7211(4) -0.5375(5) 0.0596(15) Uani 1 1 d . . .
H13 H -0.9051 -0.6800 -0.5888 0.072 Uiso 1 1 calc R . .
C14 C -0.9331(5) -0.7736(4) -0.4233(5) 0.0513(14) Uani 1 1 d . . .
H14 H -1.0238 -0.7745 -0.3843 0.062 Uiso 1 1 calc R . .
C15 C -0.8386(5) -0.8253(4) -0.3767(5) 0.0470(13) Uani 1 1 d . . .
H15 H -0.8568 -0.8649 -0.3004 0.056 Uiso 1 1 calc R . .
C16 C -0.9325(4) -0.4300(4) -0.3936(4) 0.0379(11) Uani 1 1 d . . .
C17 C -0.8770(5) -0.4623(3) -0.5146(4) 0.0494(12) Uani 1 1 d . . .
H17 H -0.9236 -0.4691 -0.5642 0.059 Uiso 1 1 calc R . .
C18 C -0.7402(5) -0.4830(4) -0.5492(5) 0.0667(17) Uani 1 1 d . . .
H18 H -0.6809 -0.5062 -0.6245 0.080 Uiso 1 1 calc R . .
C19 C -0.7096(5) -0.4623(4) -0.4506(6) 0.0613(17) Uani 1 1 d . . .
H19 H -0.6256 -0.4678 -0.4488 0.074 Uiso 1 1 calc R . .
C20 C -0.8265(4) -0.4318(3) -0.3544(4) 0.0428(12) Uani 1 1 d . . .
H20 H -0.8333 -0.4154 -0.2771 0.051 Uiso 1 1 calc R . .
C21 C -0.6782(4) -0.9009(3) 0.0454(4) 0.0543(10) Uani 1 1 d . A .
H21A H -0.6864 -0.8826 0.1268 0.065 Uiso 1 1 calc R . .
C22 C -0.6462(3) -1.0326(3) 0.0381(5) 0.0801(16) Uani 1 1 d D . .
H22A H -0.6302 -1.0375 -0.0485 0.096 Uiso 0.601(10) 1 calc PR A 1
H22B H -0.6226 -1.0599 -0.0435 0.096 Uiso 0.399(10) 1 calc PR A 2
C23A C -0.5058(4) -1.0692(6) 0.0341(8) 0.062(2) Uiso 0.601(10) 1 d PD A 1
H23A H -0.5065 -1.0649 0.1156 0.074 Uiso 0.601(10) 1 calc PR A 1
H23B H -0.4858 -1.1492 0.0156 0.074 Uiso 0.601(10) 1 calc PR A 1
C24A C -0.3920(7) -1.0018(3) -0.0563(8) 0.068(3) Uiso 0.601(10) 1 d PD A 1
H24A H -0.3112 -1.0261 -0.0429 0.082 Uiso 0.601(10) 1 calc PR A 1
H24B H -0.3783 -1.0142 -0.1400 0.082 Uiso 0.601(10) 1 calc PR A 1
C23B C -0.5397(8) -1.0609(10) 0.0937(10) 0.069(4) Uiso 0.399(10) 1 d PD A 2
H23C H -0.5657 -1.0275 0.1716 0.082 Uiso 0.399(10) 1 calc PR A 2
H23D H -0.5213 -1.1433 0.1049 0.082 Uiso 0.399(10) 1 calc PR A 2
C24B C -0.4202(10) -1.0054(3) -0.0035(10) 0.051(3) Uiso 0.399(10) 1 d PD A 2
H24C H -0.3985 -1.0416 -0.0793 0.061 Uiso 0.399(10) 1 calc PR A 2
H24D H -0.3461 -1.0238 0.0221 0.061 Uiso 0.399(10) 1 calc PR A 2
C25 C -0.4327(4) -0.8743(3) -0.0317(5) 0.0688(12) Uani 1 1 d D . .
H25A H -0.4395 -0.8605 0.0507 0.083 Uiso 0.601(10) 1 calc PR A 1
H25B H -0.4438 -0.8426 0.0451 0.083 Uiso 0.399(10) 1 calc PR A 2
C26 C -0.5652(5) -0.8385(5) -0.0473(5) 0.0544(15) Uani 1 1 d . A .
H26A H -0.5854 -0.7564 -0.0396 0.065 Uiso 1 1 calc R . .
H26B H -0.5563 -0.8539 -0.1290 0.065 Uiso 1 1 calc R . .
C27A C -0.7555(6) -1.1154(6) 0.0945(7) 0.082(3) Uiso 0.601(10) 1 d PD A 1
H27A H -0.8353 -1.0800 0.0830 0.098 Uiso 0.601(10) 1 calc PR A 1
C28A C -0.7185(11) -1.2330(7) 0.0389(10) 0.090(4) Uiso 0.601(10) 1 d PD A 1
H28A H -0.7886 -1.2819 0.0800 0.134 Uiso 0.601(10) 1 calc PR A 1
H28B H -0.6395 -1.2676 0.0487 0.134 Uiso 0.601(10) 1 calc PR A 1
H28C H -0.7042 -1.2228 -0.0466 0.134 Uiso 0.601(10) 1 calc PR A 1
C29A C -0.7823(9) -1.1316(9) 0.2323(7) 0.104(3) Uiso 0.601(10) 1 d PD A 1
H29A H -0.8035 -1.0580 0.2663 0.156 Uiso 0.601(10) 1 calc PR A 1
H29B H -0.7054 -1.1686 0.2443 0.156 Uiso 0.601(10) 1 calc PR A 1
H29C H -0.8547 -1.1783 0.2724 0.156 Uiso 0.601(10) 1 calc PR A 1
C27B C -0.7625(8) -1.0892(8) 0.1396(8) 0.069(4) Uiso 0.399(10) 1 d PD A 2
H27B H -0.8388 -1.0595 0.1190 0.083 Uiso 0.399(10) 1 calc PR A 2
C28B C -0.7584(15) -1.2204(8) 0.1364(18) 0.121(6) Uiso 0.399(10) 1 d PD A 2
H28D H -0.8344 -1.2488 0.2012 0.182 Uiso 0.399(10) 1 calc PR A 2
H28E H -0.6803 -1.2561 0.1469 0.182 Uiso 0.399(10) 1 calc PR A 2
H28F H -0.7582 -1.2381 0.0591 0.182 Uiso 0.399(10) 1 calc PR A 2
C29B C -0.8066(16) -1.0694(15) 0.2763(9) 0.125(6) Uiso 0.399(10) 1 d PD A 2
H29D H -0.8804 -1.1130 0.3227 0.188 Uiso 0.399(10) 1 calc PR A 2
H29E H -0.8316 -0.9892 0.2880 0.188 Uiso 0.399(10) 1 calc PR A 2
H29F H -0.7354 -1.0936 0.3034 0.188 Uiso 0.399(10) 1 calc PR A 2
C30 C -0.3235(6) -0.8101(7) -0.1276(6) 0.099(3) Uani 1 1 d . A .
H30A H -0.2420 -0.8337 -0.1170 0.148 Uiso 1 1 calc R . .
H30B H -0.3434 -0.7290 -0.1191 0.148 Uiso 1 1 calc R . .
H30C H -0.3158 -0.8269 -0.2077 0.148 Uiso 1 1 calc R . .
C31 C -1.1701(3) -0.4895(3) 0.1471(3) 0.0433(9) Uani 1 1 d . . .
H31A H -1.1997 -0.5139 0.2345 0.052 Uiso 1 1 calc R . .
C32 C -1.1984(5) -0.3577(4) 0.1382(4) 0.0485(13) Uani 1 1 d . . .
H32A H -1.1758 -0.3330 0.0514 0.058 Uiso 1 1 calc R . .
C33 C -1.3474(4) -0.3282(3) 0.2036(4) 0.0606(11) Uani 1 1 d . . .
H33A H -1.3725 -0.3511 0.2901 0.073 Uiso 1 1 calc R . .
H33B H -1.3665 -0.2457 0.1952 0.073 Uiso 1 1 calc R . .
C34 C -1.4286(5) -0.3871(5) 0.1529(5) 0.0633(18) Uani 1 1 d . . .
H34A H -1.5213 -0.3674 0.1982 0.076 Uiso 1 1 calc R . .
H34B H -1.4089 -0.3598 0.0680 0.076 Uiso 1 1 calc R . .
C35 C -1.4007(4) -0.5156(4) 0.1614(4) 0.0510(12) Uani 1 1 d . . .
H35A H -1.4247 -0.5415 0.2480 0.061 Uiso 1 1 calc R . .
C36 C -1.2532(5) -0.5464(5) 0.0959(5) 0.0505(15) Uani 1 1 d . . .
H36A H -1.2353 -0.6291 0.1037 0.061 Uiso 1 1 calc R . .
H36B H -1.2281 -0.5229 0.0095 0.061 Uiso 1 1 calc R . .
C37 C -1.1177(4) -0.2916(3) 0.1857(4) 0.0632(12) Uani 1 1 d . . .
H37A H -1.0251 -0.3156 0.1402 0.076 Uiso 1 1 calc R . .
C38 C -1.1345(7) -0.1616(5) 0.1565(6) 0.091(2) Uani 1 1 d . . .
H38A H -1.0831 -0.1232 0.1878 0.136 Uiso 1 1 calc R . .
H38B H -1.2256 -0.1348 0.1939 0.136 Uiso 1 1 calc R . .
H38C H -1.1055 -0.1455 0.0695 0.136 Uiso 1 1 calc R . .
C39 C -1.1410(5) -0.3183(4) 0.3205(4) 0.0888(15) Uani 1 1 d . . .
H39A H -1.0883 -0.2726 0.3431 0.133 Uiso 1 1 calc R . .
H39B H -1.1171 -0.3982 0.3346 0.133 Uiso 1 1 calc R . .
H39C H -1.2322 -0.3008 0.3688 0.133 Uiso 1 1 calc R . .
C40 C -1.4829(6) -0.5768(6) 0.1100(5) 0.0822(19) Uani 1 1 d . . .
H40A H -1.5747 -0.5568 0.1538 0.123 Uiso 1 1 calc R . .
H40B H -1.4647 -0.6585 0.1195 0.123 Uiso 1 1 calc R . .
H40C H -1.4604 -0.5533 0.0248 0.123 Uiso 1 1 calc R . .
C41 C -0.5820(3) -0.8554(3) -0.4589(4) 0.0438(9) Uani 1 1 d . . .
H41A H -0.5942 -0.8685 -0.3723 0.053 Uiso 1 1 calc R . .
C42 C -0.5329(5) -0.9733(4) -0.5164(4) 0.0510(13) Uani 1 1 d . . .
H42A H -0.5171 -0.9594 -0.6037 0.061 Uiso 1 1 calc R . .
C43 C -0.3998(4) -1.0150(4) -0.5069(5) 0.0741(13) Uani 1 1 d . . .
H43A H -0.4113 -1.0282 -0.4213 0.089 Uiso 1 1 calc R . .
H43B H -0.3682 -1.0874 -0.5445 0.089 Uiso 1 1 calc R . .
C44 C -0.2977(6) -0.9285(6) -0.5688(6) 0.081(2) Uani 1 1 d . . .
H44A H -0.2836 -0.9166 -0.6551 0.097 Uiso 1 1 calc R . .
H44B H -0.2148 -0.9581 -0.5619 0.097 Uiso 1 1 calc R . .
C45 C -0.3447(4) -0.8145(4) -0.5088(4) 0.0643(14) Uani 1 1 d . . .
H45A H -0.3565 -0.8277 -0.4223 0.077 Uiso 1 1 calc R . .
C46 C -0.4760(5) -0.7708(5) -0.5170(5) 0.0558(16) Uani 1 1 d . . .
H46A H -0.4638 -0.7542 -0.6025 0.067 Uiso 1 1 calc R . .
H46B H -0.5063 -0.6994 -0.4770 0.067 Uiso 1 1 calc R . .
C47 C -0.6339(4) -1.0648(3) -0.4642(4) 0.0627(12) Uani 1 1 d . . .
H47A H -0.7174 -1.0300 -0.4683 0.075 Uiso 1 1 calc R . .
C48 C -0.6596(4) -1.1055(3) -0.3315(4) 0.0860(15) Uani 1 1 d . . .
H48A H -0.6861 -1.0406 -0.2824 0.129 Uiso 1 1 calc R . .
H48B H -0.5807 -1.1446 -0.3253 0.129 Uiso 1 1 calc R . .
H48C H -0.7281 -1.1571 -0.3029 0.129 Uiso 1 1 calc R . .
C49 C -0.5911(7) -1.1688(5) -0.5423(6) 0.086(2) Uani 1 1 d . . .
H49A H -0.6546 -1.2248 -0.5078 0.129 Uiso 1 1 calc R . .
H49B H -0.5068 -1.2021 -0.5439 0.129 Uiso 1 1 calc R . .
H49C H -0.5850 -1.1445 -0.6242 0.129 Uiso 1 1 calc R . .
C50 C -0.2429(6) -0.7277(6) -0.5696(6) 0.096(2) Uani 1 1 d . . .
H50A H -0.2724 -0.6573 -0.5296 0.144 Uiso 1 1 calc R . .
H50B H -0.2311 -0.7133 -0.6543 0.144 Uiso 1 1 calc R . .
H50C H -0.1607 -0.7577 -0.5634 0.144 Uiso 1 1 calc R . .
C51 C -1.0748(3) -0.3931(3) -0.3252(3) 0.0417(9) Uani 1 1 d . . .
H51A H -1.0910 -0.4040 -0.2377 0.050 Uiso 1 1 calc R . .
C52 C -1.1078(4) -0.2646(3) -0.3542(4) 0.0504(11) Uani 1 1 d . . .
H52A H -1.1007 -0.2566 -0.4396 0.060 Uiso 1 1 calc R . .
C53 C -1.2540(4) -0.2326(3) -0.2754(4) 0.0677(13) Uani 1 1 d . . .
H53A H -1.2656 -0.2410 -0.1896 0.081 Uiso 1 1 calc R . .
H53B H -1.2767 -0.1526 -0.2951 0.081 Uiso 1 1 calc R . .
C54 C -1.3466(4) -0.3068(4) -0.2959(5) 0.0743(14) Uani 1 1 d . . .
H54A H -1.4361 -0.2861 -0.2417 0.089 Uiso 1 1 calc R . .
H54B H -1.3422 -0.2920 -0.3794 0.089 Uiso 1 1 calc R . .
C55 C -1.3125(4) -0.4339(4) -0.2727(5) 0.0657(12) Uani 1 1 d . . .
H55A H -1.3256 -0.4494 -0.1861 0.079 Uiso 1 1 calc R . .
C56 C -1.1701(5) -0.4641(5) -0.3489(5) 0.0519(15) Uani 1 1 d . . .
H56A H -1.1578 -0.4525 -0.4348 0.062 Uiso 1 1 calc R . .
H56B H -1.1483 -0.5449 -0.3320 0.062 Uiso 1 1 calc R . .
C57 C -1.0175(4) -0.1813(3) -0.3437(4) 0.0659(12) Uani 1 1 d . . .
H57A H -0.9271 -0.2110 -0.3899 0.079 Uiso 1 1 calc R . .
C58 C -1.0385(6) -0.0631(4) -0.4038(6) 0.113(2) Uani 1 1 d . . .
H58A H -0.9811 -0.0121 -0.3953 0.169 Uiso 1 1 calc R . .
H58B H -1.1282 -0.0333 -0.3648 0.169 Uiso 1 1 calc R . .
H58C H -1.0195 -0.0694 -0.4890 0.169 Uiso 1 1 calc R . .
C59 C -1.0279(5) -0.1718(4) -0.2123(5) 0.0952(16) Uani 1 1 d . . .
H59A H -0.9678 -0.1188 -0.2125 0.143 Uiso 1 1 calc R . .
H59B H -1.0062 -0.2460 -0.1787 0.143 Uiso 1 1 calc R . .
H59C H -1.1160 -0.1447 -0.1634 0.143 Uiso 1 1 calc R . .
C60 C -1.4054(7) -0.5041(6) -0.3013(7) 0.102(3) Uani 1 1 d . . .
H60A H -1.3853 -0.5845 -0.2852 0.153 Uiso 1 1 calc R . .
H60B H -1.3941 -0.4890 -0.3858 0.153 Uiso 1 1 calc R . .
H60C H -1.4949 -0.4825 -0.2506 0.153 Uiso 1 1 calc R . .
Cl1 Cl -1.01625(11) -0.63562(10) -0.17738(11) 0.0420(3) Uani 1 1 d . . .
Cl2 Cl -0.71103(11) -0.66848(10) -0.23881(11) 0.0445(3) Uani 1 1 d . . .
Ti1 Ti -0.83046(8) -0.62560(7) -0.38701(8) 0.0392(2) Uani 1 1 d . . .
Ti2 Ti -0.89986(8) -0.68384(7) -0.02825(9) 0.0415(2) Uani 1 1 d . . .

loop_
_atom_site_aniso_label
_atom_site_aniso_U_11
_atom_site_aniso_U_22
_atom_site_aniso_U_33
_atom_site_aniso_U_23
_atom_site_aniso_U_13
_atom_site_aniso_U_12
C1 0.044(3) 0.043(3) 0.041(3) -0.004(2) -0.018(2) 0.008(2)
C2 0.052(3) 0.057(3) 0.047(3) -0.006(2) -0.009(3) 0.014(3)
C3 0.040(3) 0.054(3) 0.089(5) 0.006(3) -0.009(3) 0.003(2)
C4 0.047(3) 0.036(2) 0.073(4) 0.008(2) -0.031(3) -0.005(2)
C5 0.044(3) 0.035(2) 0.045(3) -0.0024(19) -0.015(2) 0.011(2)
C6 0.032(2) 0.047(3) 0.050(3) -0.015(2) -0.016(2) 0.009(2)
C7 0.052(3) 0.039(3) 0.074(4) -0.024(2) -0.006(3) 0.002(2)
C8 0.043(4) 0.077(5) 0.127(6) -0.066(4) 0.004(4) -0.018(3)
C9 0.048(4) 0.110(6) 0.131(6) -0.075(5) -0.050(4) 0.019(4)
C10 0.049(3) 0.074(3) 0.066(3) -0.033(3) -0.030(3) 0.016(3)
C11 0.042(3) 0.032(2) 0.042(3) -0.006(2) -0.015(2) 0.0051(19)
C12 0.060(3) 0.048(3) 0.054(3) -0.012(2) -0.023(3) 0.005(2)
C13 0.079(4) 0.048(3) 0.066(4) -0.006(3) -0.047(3) 0.010(3)
C14 0.040(3) 0.041(3) 0.082(4) -0.019(3) -0.033(3) 0.008(2)
C15 0.051(3) 0.034(2) 0.056(3) -0.003(2) -0.020(3) -0.002(2)
C16 0.044(3) 0.029(2) 0.035(3) 0.004(2) -0.011(2) 0.0019(18)
C17 0.054(3) 0.037(2) 0.049(3) 0.004(2) -0.015(2) 0.006(2)
C18 0.057(4) 0.039(3) 0.065(4) 0.006(2) 0.014(3) 0.010(3)
C19 0.032(3) 0.037(3) 0.099(5) 0.012(3) -0.011(3) -0.005(2)
C20 0.035(3) 0.025(2) 0.066(3) -0.0035(19) -0.016(3) 0.003(2)
C21 0.041(2) 0.061(3) 0.064(3) -0.010(2) -0.026(2) 0.0096(19)
C22 0.057(3) 0.050(3) 0.147(5) 0.015(3) -0.062(3) 0.005(2)
C25 0.047(3) 0.066(3) 0.103(4) -0.021(3) -0.040(3) 0.012(2)
C26 0.040(3) 0.052(3) 0.077(4) -0.017(3) -0.031(3) 0.012(3)
C30 0.038(4) 0.129(7) 0.122(6) -0.012(5) -0.025(4) 0.010(4)
C31 0.037(2) 0.047(2) 0.044(2) -0.0097(18) -0.0152(19) 0.0114(17)
C32 0.044(3) 0.044(3) 0.052(3) -0.010(2) -0.014(2) 0.011(2)
C33 0.047(2) 0.052(2) 0.080(3) -0.025(2) -0.022(2) 0.0190(19)
C34 0.035(3) 0.071(4) 0.067(4) -0.003(3) -0.008(3) 0.018(3)
C35 0.031(2) 0.065(3) 0.048(3) -0.008(2) -0.006(2) 0.005(2)
C36 0.035(3) 0.050(3) 0.065(4) -0.013(3) -0.018(3) 0.004(3)
C37 0.059(3) 0.057(3) 0.077(3) -0.033(2) -0.025(2) 0.012(2)
C38 0.111(5) 0.055(4) 0.116(5) -0.024(3) -0.051(4) 0.001(3)
C39 0.106(4) 0.101(4) 0.080(4) -0.035(3) -0.053(3) 0.005(3)
C40 0.042(3) 0.110(5) 0.094(4) -0.031(4) -0.016(3) -0.013(3)
C41 0.037(2) 0.042(2) 0.048(2) -0.0070(19) -0.0128(19) 0.0087(17)
C42 0.052(3) 0.038(3) 0.057(3) -0.013(2) -0.015(2) 0.016(2)
C43 0.048(3) 0.062(3) 0.096(4) -0.005(3) -0.016(3) 0.024(2)
C44 0.042(4) 0.081(5) 0.110(5) -0.018(4) -0.023(4) 0.016(4)
C45 0.044(3) 0.082(3) 0.058(3) -0.012(3) -0.008(3) -0.003(2)
C46 0.044(3) 0.051(3) 0.063(4) -0.010(3) -0.011(3) 0.006(3)
C47 0.062(3) 0.040(2) 0.074(3) -0.014(2) -0.013(2) 0.011(2)
C48 0.089(4) 0.057(3) 0.084(4) 0.007(3) -0.008(3) 0.008(2)
C49 0.088(4) 0.056(3) 0.109(5) -0.029(3) -0.028(4) 0.009(3)
C50 0.056(4) 0.110(5) 0.114(5) -0.021(4) -0.019(4) -0.008(4)
C51 0.040(2) 0.0316(19) 0.047(2) 0.0003(17) -0.0119(18) 0.0041(16)
C52 0.043(2) 0.041(2) 0.062(3) -0.005(2) -0.018(2) 0.0121(18)
C53 0.052(3) 0.048(3) 0.092(4) -0.012(2) -0.020(3) 0.019(2)
C54 0.040(3) 0.084(3) 0.092(4) -0.011(3) -0.023(3) 0.022(2)
C55 0.046(3) 0.067(3) 0.084(3) 0.008(3) -0.028(3) -0.001(2)
C56 0.047(3) 0.041(3) 0.067(4) 0.009(3) -0.024(3) 0.000(3)
C57 0.054(3) 0.037(2) 0.105(4) -0.012(2) -0.029(3) 0.0068(19)
C58 0.116(5) 0.029(2) 0.200(7) 0.015(3) -0.071(5) -0.012(3)
C59 0.086(4) 0.074(3) 0.133(5) -0.042(3) -0.045(4) 0.014(3)
C60 0.074(5) 0.088(5) 0.159(7) 0.005(5) -0.059(5) -0.023(4)
Cl1 0.0285(6) 0.0400(7) 0.0535(8) -0.0004(6) -0.0131(6) 0.0029(6)
Cl2 0.0279(7) 0.0427(8) 0.0613(9) -0.0111(6) -0.0149(6) 0.0039(6)
Ti1 0.0301(5) 0.0297(5) 0.0529(6) -0.0026(4) -0.0121(4) 0.0044(4)
Ti2 0.0294(5) 0.0395(6) 0.0553(6) -0.0151(5) -0.0154(4) 0.0071(4)

loop_
_atom_type_symbol
_atom_type_description
_atom_type_scat_dispersion_real
_atom_type_scat_dispersion_imag
_atom_type_scat_source
C C 0.0033 0.0016 'International Tables Vol C Tables 4.2.6.8 and 6.1.1.4'
H H 0.0000 0.0000 'International Tables Vol C Tables 4.2.6.8 and 6.1.1.4'
Cl Cl 0.1484 0.1585 'International Tables Vol C Tables 4.2.6.8 and 6.1.1.4'
Ti Ti 0.2776 0.4457 'International Tables Vol C Tables 4.2.6.8 and 6.1.1.4'

loop_
_geom_angle_atom_site_label_1
_geom_angle_atom_site_label_2
_geom_angle_atom_site_label_3
_geom_angle
C2 C1 C5 106.1(4)
C2 C1 C21 127.2(4)
C5 C1 C21 125.3(4)
C2 C1 Ti2 71.6(3)
C5 C1 Ti2 72.5(3)
C21 C1 Ti2 130.9(3)
C3 C2 C1 109.4(4)
C3 C2 Ti2 71.7(3)
C1 C2 Ti2 74.6(3)
C2 C3 C4 107.9(5)
C2 C3 Ti2 74.3(3)
C4 C3 Ti2 74.6(3)
C3 C4 C5 107.6(5)
C3 C4 Ti2 71.4(3)
C5 C4 Ti2 73.6(3)
C4 C5 C1 108.9(4)
C4 C5 Ti2 72.5(3)
C1 C5 Ti2 73.8(3)
C10 C6 C7 106.2(5)
C10 C6 C31 125.3(4)
C7 C6 C31 127.5(5)
C10 C6 Ti2 71.4(3)
C7 C6 Ti2 71.1(3)
C31 C6 Ti2 131.2(3)
C8 C7 C6 108.0(6)
C8 C7 Ti2 71.7(3)
C6 C7 Ti2 75.0(3)
C9 C8 C7 108.1(6)
C9 C8 Ti2 72.2(4)
C7 C8 Ti2 74.2(3)
C10 C9 C8 107.8(6)
C10 C9 Ti2 75.1(3)
C8 C9 Ti2 73.6(4)
C9 C10 C6 109.9(6)
C9 C10 Ti2 71.1(3)
C6 C10 Ti2 75.3(3)
C12 C11 C15 106.8(4)
C12 C11 C41 124.8(4)
C15 C11 C41 128.2(4)
C12 C11 Ti1 73.0(3)
C15 C11 Ti1 69.3(3)
C41 C11 Ti1 125.9(3)
C11 C12 C13 108.4(5)
C11 C12 Ti1 73.7(3)
C13 C12 Ti1 71.0(3)
C14 C13 C12 107.8(5)
C14 C13 Ti1 71.3(3)
C12 C13 Ti1 74.6(3)
C13 C14 C15 107.8(5)
C13 C14 Ti1 74.7(3)
C15 C14 Ti1 72.7(3)
C11 C15 C14 109.2(5)
C11 C15 Ti1 76.8(3)
C14 C15 Ti1 72.4(3)
C17 C16 C20 105.9(4)
C17 C16 C51 126.0(4)
C20 C16 C51 127.9(4)
C17 C16 Ti1 73.1(2)
C20 C16 Ti1 69.6(2)
C51 C16 Ti1 125.3(3)
C18 C17 C16 109.3(5)
C18 C17 Ti1 71.2(3)
C16 C17 Ti1 73.5(3)
C19 C18 C17 107.5(5)
C19 C18 Ti1 71.6(3)
C17 C18 Ti1 75.0(3)
C18 C19 C20 108.3(5)
C18 C19 Ti1 74.5(3)
C20 C19 Ti1 72.9(3)
C19 C20 C16 108.9(5)
C19 C20 Ti1 72.6(3)
C16 C20 Ti1 76.3(3)
C1 C21 C26 114.5(4)
C1 C21 C22 109.8(3)
C26 C21 C22 110.0(3)
C27A C22 C23B 110.7(5)
C27A C22 C23A 120.6(5)
C23B C22 C27B 100.0(7)
C23A C22 C27B 118.5(6)
C27A C22 C21 120.9(4)
C23B C22 C21 104.2(6)
C23A C22 C21 111.4(4)
C27B C22 C21 106.6(5)
C24A C23A C22 118.3(5)
C25 C24A C23A 106.2(5)
C24B C23B C22 102.6(6)
C23B C24B C25 117.9(7)
C30 C25 C24A 104.8(5)
C30 C25 C24B 122.9(6)
C30 C25 C26 110.6(4)
C24A C25 C26 109.8(5)
C24B C25 C26 109.4(5)
C21 C26 C25 113.0(4)
C22 C27A C29A 106.6(5)
C22 C27A C28A 113.3(7)
C29A C27A C28A 109.7(7)
C29B C27B C28B 104.5(10)
C29B C27B C22 123.7(9)
C28B C27B C22 114.6(9)
C6 C31 C36 115.4(3)
C6 C31 C32 110.9(3)
C36 C31 C32 110.3(4)
C37 C32 C33 111.7(4)
C37 C32 C31 114.5(4)
C33 C32 C31 108.5(4)
C34 C33 C32 112.6(4)
C35 C34 C33 111.3(4)
C34 C35 C36 109.4(4)
C34 C35 C40 111.9(5)
C36 C35 C40 111.5(4)
C31 C36 C35 112.5(4)
C39 C37 C38 110.7(4)
C39 C37 C32 114.8(4)
C38 C37 C32 111.8(4)
C11 C41 C46 112.4(3)
C11 C41 C42 113.2(3)
C46 C41 C42 110.0(3)
C43 C42 C47 112.5(4)
C43 C42 C41 109.3(4)
C47 C42 C41 114.0(3)
C44 C43 C42 112.0(4)
C43 C44 C45 109.9(5)
C46 C45 C50 111.2(5)
C46 C45 C44 109.3(5)
C50 C45 C44 110.3(5)
C45 C46 C41 113.6(4)
C48 C47 C49 109.3(4)
C48 C47 C42 113.8(4)
C49 C47 C42 110.9(4)
C16 C51 C56 113.4(3)
C16 C51 C52 111.9(3)
C56 C51 C52 108.9(3)
C57 C52 C51 116.4(3)
C57 C52 C53 111.9(3)
C51 C52 C53 108.5(3)
C54 C53 C52 112.4(3)
C55 C54 C53 112.0(4)
C56 C55 C54 109.3(4)
C56 C55 C60 112.2(5)
C54 C55 C60 109.2(4)
C55 C56 C51 113.5(4)
C52 C57 C58 111.2(4)
C52 C57 C59 113.9(4)
C58 C57 C59 110.7(4)
Ti2 Cl1 Ti1 104.33(5)
Ti1 Cl2 Ti2 103.30(5)
C14 Ti1 C15 34.93(17)
C14 Ti1 C19 152.4(2)
C15 Ti1 C19 150.14(18)
C14 Ti1 C20 151.15(18)
C15 Ti1 C20 168.04(18)
C19 Ti1 C20 34.49(16)
C14 Ti1 C13 34.00(18)
C15 Ti1 C13 56.88(18)
C19 Ti1 C13 118.5(2)
C20 Ti1 C13 134.66(18)
C14 Ti1 C18 118.6(2)
C15 Ti1 C18 134.28(19)
C19 Ti1 C18 33.94(18)
C20 Ti1 C18 56.71(18)
C13 Ti1 C18 85.3(2)
C14 Ti1 C12 56.69(18)
C15 Ti1 C12 56.07(17)
C19 Ti1 C12 102.31(19)
C20 Ti1 C12 134.33(17)
C13 Ti1 C12 34.38(16)
C18 Ti1 C12 78.23(18)
C14 Ti1 C17 103.30(17)
C15 Ti1 C17 135.36(17)
C19 Ti1 C17 55.92(19)
C20 Ti1 C17 55.80(16)
C13 Ti1 C17 78.89(17)
C18 Ti1 C17 33.77(15)
C12 Ti1 C17 91.44(16)
C14 Ti1 C11 57.13(18)
C15 Ti1 C11 33.97(15)
C19 Ti1 C11 116.60(17)
C20 Ti1 C11 149.58(16)
C13 Ti1 C11 56.61(17)
C18 Ti1 C11 105.42(16)
C12 Ti1 C11 33.32(14)
C17 Ti1 C11 124.64(15)
C14 Ti1 C16 117.41(17)
C15 Ti1 C16 150.94(17)
C19 Ti1 C16 56.83(17)
C20 Ti1 C16 34.10(14)
C13 Ti1 C16 106.01(17)
C18 Ti1 C16 56.54(15)
C12 Ti1 C16 124.76(16)
C17 Ti1 C16 33.41(13)
C11 Ti1 C16 158.04(14)
C14 Ti1 Cl2 118.64(14)
C15 Ti1 Cl2 85.55(13)
C19 Ti1 Cl2 84.15(16)
C20 Ti1 Cl2 84.48(13)
C13 Ti1 Cl2 138.17(13)
C18 Ti1 Cl2 115.01(17)
C12 Ti1 Cl2 111.02(12)
C17 Ti1 Cl2 138.06(12)
C11 Ti1 Cl2 82.17(11)
C16 Ti1 Cl2 115.74(12)
C14 Ti1 Cl1 83.42(15)
C15 Ti1 Cl1 85.15(13)
C19 Ti1 Cl1 119.19(15)
C20 Ti1 Cl1 86.09(12)
C13 Ti1 Cl1 113.96(16)
C18 Ti1 Cl1 137.62(13)
C12 Ti1 Cl1 138.49(13)
C17 Ti1 Cl1 110.17(12)
C11 Ti1 Cl1 116.76(12)
C16 Ti1 Cl1 81.42(10)
Cl2 Ti1 Cl1 76.29(4)
C3 Ti2 C9 113.9(3)
C3 Ti2 C8 145.8(2)
C9 Ti2 C8 34.1(2)
C3 Ti2 C2 34.01(17)
C9 Ti2 C2 86.5(2)
C8 Ti2 C2 120.5(2)
C3 Ti2 C4 34.06(16)
C9 Ti2 C4 142.4(2)
C8 Ti2 C4 174.3(2)
C2 Ti2 C4 56.03(17)
C3 Ti2 C7 132.15(19)
C9 Ti2 C7 56.7(2)
C8 Ti2 C7 34.17(19)
C2 Ti2 C7 131.49(19)
C4 Ti2 C7 151.51(18)
C3 Ti2 C10 90.3(2)
C9 Ti2 C10 33.85(18)
C8 Ti2 C10 55.9(2)
C2 Ti2 C10 76.01(19)
C4 Ti2 C10 124.31(19)
C7 Ti2 C10 55.70(19)
C3 Ti2 C5 56.39(17)
C9 Ti2 C5 123.9(2)
C8 Ti2 C5 140.8(2)
C2 Ti2 C5 55.69(16)
C4 Ti2 C5 33.84(13)
C7 Ti2 C5 171.34(18)
C10 Ti2 C5 130.49(18)
C3 Ti2 C1 56.81(18)
C9 Ti2 C1 91.6(2)
C8 Ti2 C1 118.0(2)
C2 Ti2 C1 33.81(13)
C4 Ti2 C1 56.44(15)
C7 Ti2 C1 148.29(19)
C10 Ti2 C1 98.73(17)
C5 Ti2 C1 33.73(13)
C3 Ti2 C6 99.10(19)
C9 Ti2 C6 56.39(18)
C8 Ti2 C6 56.43(18)
C2 Ti2 C6 100.96(17)
C4 Ti2 C6 127.51(17)
C7 Ti2 C6 33.93(15)
C10 Ti2 C6 33.25(14)
C5 Ti2 C6 154.69(16)
C1 Ti2 C6 130.12(16)
C3 Ti2 Cl1 96.04(16)
C9 Ti2 Cl1 137.7(2)
C8 Ti2 Cl1 107.0(2)
C2 Ti2 Cl1 129.60(14)
C4 Ti2 Cl1 77.77(12)
C7 Ti2 Cl1 81.15(16)
C10 Ti2 Cl1 124.18(12)
C5 Ti2 Cl1 97.19(12)
C1 Ti2 Cl1 130.48(12)
C6 Ti2 Cl1 91.24(12)
C3 Ti2 Cl2 133.71(15)
C9 Ti2 Cl2 100.36(19)
C8 Ti2 Cl2 77.48(16)
C2 Ti2 Cl2 127.55(12)
C4 Ti2 Cl2 100.92(13)
C7 Ti2 Cl2 92.28(14)
C10 Ti2 Cl2 132.23(14)
C5 Ti2 Cl2 79.09(11)
C1 Ti2 Cl2 93.76(12)
C6 Ti2 Cl2 126.19(12)
Cl1 Ti2 Cl2 76.04(4)

loop_
_geom_bond_atom_site_label_1
_geom_bond_atom_site_label_2
_geom_bond_distance
C1 C2 1.400(6)
C1 C5 1.403(6)
C1 C21 1.505(5)
C1 Ti2 2.425(4)
C2 C3 1.387(7)
C2 Ti2 2.386(5)
C3 C4 1.391(7)
C3 Ti2 2.354(6)
C4 C5 1.398(6)
C4 Ti2 2.395(5)
C5 Ti2 2.409(4)
C6 C10 1.392(6)
C6 C7 1.420(6)
C6 C31 1.501(5)
C6 Ti2 2.457(5)
C7 C8 1.405(8)
C7 Ti2 2.407(5)
C8 C9 1.389(9)
C8 Ti2 2.375(6)
C9 C10 1.388(7)
C9 Ti2 2.357(6)
C10 Ti2 2.408(5)
C11 C12 1.398(6)
C11 C15 1.402(6)
C11 C41 1.502(5)
C11 Ti1 2.442(5)
C12 C13 1.425(7)
C12 Ti1 2.433(5)
C13 C14 1.383(7)
C13 Ti1 2.386(5)
C14 C15 1.407(7)
C14 Ti1 2.343(5)
C15 Ti1 2.346(5)
C16 C17 1.404(5)
C16 C20 1.411(6)
C16 C51 1.503(5)
C16 Ti1 2.445(4)
C17 C18 1.404(6)
C17 Ti1 2.440(4)
C18 C19 1.385(7)
C18 Ti1 2.391(5)
C19 C20 1.397(6)
C19 Ti1 2.354(5)
C20 Ti1 2.358(4)
C21 C26 1.514(6)
C21 C22 1.551(5)
C22 C27A 1.538(2)
C22 C23B 1.542(2)
C22 C23A 1.543(2)
C22 C27B 1.543(2)
C23A C24A 1.540(2)
C24A C25 1.539(2)
C23B C24B 1.539(2)
C24B C25 1.541(2)
C25 C30 1.515(7)
C25 C26 1.547(6)
C27A C29A 1.539(2)
C27A C28A 1.540(2)
C27B C29B 1.540(2)
C27B C28B 1.540(2)
C31 C36 1.520(6)
C31 C32 1.544(6)
C32 C37 1.534(6)
C32 C33 1.542(6)
C33 C34 1.513(7)
C34 C35 1.505(7)
C35 C36 1.531(6)
C35 C40 1.544(6)
C37 C39 1.520(5)
C37 C38 1.533(7)
C41 C46 1.529(6)
C41 C42 1.557(5)
C42 C43 1.536(6)
C42 C47 1.546(6)
C43 C44 1.521(7)
C44 C45 1.528(7)
C45 C46 1.515(7)
C45 C50 1.521(7)
C47 C48 1.520(6)
C47 C49 1.534(6)
C51 C56 1.537(6)
C51 C52 1.543(5)
C52 C57 1.521(5)
C52 C53 1.550(5)
C53 C54 1.520(5)
C54 C55 1.517(5)
C55 C56 1.507(6)
C55 C60 1.539(7)
C57 C58 1.524(6)
C57 C59 1.533(6)
Cl1 Ti2 2.5371(16)
Cl1 Ti1 2.5488(15)
Cl2 Ti1 2.5481(16)
Cl2 Ti2 2.5739(15)
